data_2223643
loop_
_publ_author_name
'Ravichandran, K.'
'Ramesh, P.'
'Sethuvasan, S.'
'Ponnuswamy, S.'
'Ponnuswamy, M. N.'

_publ_section_title <i>c</i>-3,<i>t</i>-3-Dimethyl-<i>r</i>-2,<i>c</i>-7-diphenyl-1,4-diazepan-5-one
_journal_coeditor_code BT5093
_journal_issue 11
_journal_name_full 'Acta Crystallographica Section E'
_journal_page_first o2884
_journal_paper_doi 10.1107/S160053680904330X
_journal_volume 65
_journal_year 2009
_chemical_formula_iupac 'C19 H22 N2 O'
_chemical_formula_moiety 'C19 H22 N2 O'
_chemical_formula_sum 'C19 H22 N2 O'
_chemical_formula_weight 294.39
_chemical_name_systematic <i>c</i>-3,<i>t</i>-3-Dimethyl-<i>r</i>-2,<i>c</i>-7-diphenyl-1,4-diazepan-5-one
_space_group_IT_number 2
_symmetry_cell_setting triclinic
_symmetry_space_group_name_Hall '-P 1'
_symmetry_space_group_name_H-M 'P -1'
_atom_sites_solution_hydrogens geom
_atom_sites_solution_primary direct
_atom_sites_solution_secondary difmap
_audit_creation_method SHELXL-97
_cell_angle_alpha 82.191(3)
_cell_angle_beta 88.218(4)
_cell_angle_gamma 80.317(3)
_cell_formula_units_Z 2
_cell_length_a 6.7354(4)
_cell_length_b 10.6867(6)
_cell_length_c 11.4186(7)
_cell_measurement_reflns_used 3562
_cell_measurement_temperature 293(2)
_cell_measurement_theta_max 28.37
_cell_measurement_theta_min 2.47
_cell_volume 802.65(8)
_computing_cell_refinement 'SAINT (Bruker, 2004)'
_computing_data_collection 'APEX2 (Bruker, 2004)'
_computing_data_reduction 'SAINT (Bruker, 2004)'
_computing_molecular_graphics 'ORTEP-3 (Farrugia, 1997)'
_computing_publication_material 'SHELXL97 (Sheldrick, 2008) and PLATON (Spek, 2009)'
_computing_structure_refinement 'SHELXL97 (Sheldrick, 2008)'
_computing_structure_solution 'SHELXS97 (Sheldrick, 2008)'
_diffrn_ambient_temperature 293(2)
_diffrn_measured_fraction_theta_full 0.987
_diffrn_measured_fraction_theta_max 0.988
_diffrn_measurement_device_type 'Bruker Kappa APEXII area-detector'
_diffrn_measurement_method '\w and \f'
_diffrn_radiation_monochromator graphite
_diffrn_radiation_source 'fine-focus sealed tube'
_diffrn_radiation_type MoK\a
_diffrn_radiation_wavelength 0.71073
_diffrn_reflns_av_R_equivalents 0.0290
_diffrn_reflns_av_sigmaI/netI 0.0251
_diffrn_reflns_limit_h_max 8
_diffrn_reflns_limit_h_min -8
_diffrn_reflns_limit_k_max 14
_diffrn_reflns_limit_k_min -14
_diffrn_reflns_limit_l_max 14
_diffrn_reflns_limit_l_min -15
_diffrn_reflns_number 17703
_diffrn_reflns_theta_full 25.00
_diffrn_reflns_theta_max 28.37
_diffrn_reflns_theta_min 2.47
_diffrn_standards_decay_% 0
_diffrn_standards_number 0
_exptl_absorpt_coefficient_mu 0.076
_exptl_absorpt_correction_T_max 0.985
_exptl_absorpt_correction_T_min 0.982
_exptl_absorpt_correction_type multi-scan
_exptl_absorpt_process_details '(SADABS; Sheldrick, 2001)'
_exptl_crystal_colour Colorless
_exptl_crystal_density_diffrn 1.218
_exptl_crystal_density_method 'not measured'
_exptl_crystal_description Block
_exptl_crystal_F_000 316
_exptl_crystal_size_max 0.25
_exptl_crystal_size_mid 0.20
_exptl_crystal_size_min 0.20
_refine_diff_density_max 0.257
_refine_diff_density_min -0.230
_refine_ls_extinction_method none
_refine_ls_goodness_of_fit_ref 1.079
_refine_ls_hydrogen_treatment mixed
_refine_ls_matrix_type full
_refine_ls_number_parameters 209
_refine_ls_number_reflns 3958
_refine_ls_number_restraints 0
_refine_ls_restrained_S_all 1.079
_refine_ls_R_factor_all 0.0736
_refine_ls_R_factor_gt 0.0606
_refine_ls_shift/su_max 0.000
_refine_ls_shift/su_mean 0.000
_refine_ls_structure_factor_coef Fsqd
_refine_ls_weighting_details 'calc w=1/[\s^2^(Fo^2^)+(0.0617P)^2^+0.4720P] where P=(Fo^2^+2Fc^2^)/3'
_refine_ls_weighting_scheme calc
_refine_ls_wR_factor_gt 0.1593
_refine_ls_wR_factor_ref 0.1670
_reflns_number_gt 3196
_reflns_number_total 3958
_reflns_threshold_expression I>2\s(I)
_cod_data_source_file bt5093.cif
_cod_data_source_block I
_cod_depositor_comments
;
The following automatic conversions were performed:
'_symmetry_cell_setting' value 'Triclinic' changed to 'triclinic'
according to '/home/saulius/struct/CIF-dictionaries/cif_core.dic'
dictionary named 'cif_core.dic' version 2.4.1 from
2010-06-29.

'_exptl_absorpt_correction_type' value 'Multi-scan' changed
to 'multi-scan' according to
'/home/saulius/struct/CIF-dictionaries/cif_core.dic' dictionary named
'cif_core.dic' version 2.4.1 from 2010-06-29.

Automatic conversion script
Id: cif_fix_enum 1527 2010-12-29 10:47:43Z saulius 

The following automatic conversions were performed:

'_symmetry_cell_setting' value 'Triclinic' changed to 'triclinic'
according to /home/saulius/struct/CIF-dictionaries/cif_core.dic
dictionary named 'cif_core.dic' version 2.4.1 from
2010-06-29.

'_exptl_absorpt_correction_type' value 'Multi-scan'
changed to 'multi-scan' according to
/home/saulius/struct/CIF-dictionaries/cif_core.dic dictionary named
'cif_core.dic' version 2.4.1 from 2010-06-29.

Automatic conversion script
Id: cif_fix_values 1715 2011-07-08 13:25:40Z adriana 
;
_cod_database_code 2223643
_cod_database_fobs_code 2223643

loop_
_symmetry_equiv_pos_as_xyz
'x, y, z'
'-x, -y, -z'

loop_
_atom_site_type_symbol
_atom_site_label
_atom_site_fract_x
_atom_site_fract_y
_atom_site_fract_z
_atom_site_U_iso_or_equiv
_atom_site_adp_type
_atom_site_calc_flag
_atom_site_refinement_flags
_atom_site_occupancy
_atom_site_disorder_assembly
_atom_site_disorder_group
O O1 0.3091(2) 0.63384(13) 0.48222(13) 0.0459(4) Uani d . 1 . .
N N1 0.3506(2) 0.48085(15) 0.36366(15) 0.0377(4) Uani d . 1 . .
H H1 0.453(4) 0.443(2) 0.412(2) 0.053(6) Uiso d . 1 . .
C C2 0.2588(3) 0.59310(17) 0.39357(16) 0.0350(4) Uani d . 1 . .
C C3 0.0919(3) 0.67316(17) 0.31721(18) 0.0390(4) Uani d . 1 . .
H H3A 0.1428 0.6879 0.2370 0.047 Uiso calc R 1 . .
H H3B 0.0573 0.7558 0.3453 0.047 Uiso calc R 1 . .
C C4 -0.0997(3) 0.61476(16) 0.31459(16) 0.0332(4) Uani d . 1 . .
H H4 -0.1374 0.5842 0.3957 0.040 Uiso calc R 1 . .
N N5 -0.0711(2) 0.50751(14) 0.24522(14) 0.0358(4) Uani d . 1 . .
H H5 -0.191(3) 0.4839(19) 0.2375(18) 0.037(5) Uiso d . 1 . .
C C6 0.0652(2) 0.39247(15) 0.29509(16) 0.0313(4) Uani d . 1 . .
H H6 0.0410 0.3803 0.3806 0.038 Uiso calc R 1 . .
C C7 0.2915(3) 0.40542(17) 0.27481(16) 0.0343(4) Uani d . 1 . .
C C8 -0.2685(3) 0.71712(16) 0.26079(17) 0.0350(4) Uani d . 1 . .
C C9 -0.3855(3) 0.7958(2) 0.3313(2) 0.0503(5) Uani d . 1 . .
H H9 -0.3629 0.7842 0.4123 0.060 Uiso calc R 1 . .
C C10 -0.5362(4) 0.8919(2) 0.2834(3) 0.0650(7) Uani d . 1 . .
H H10 -0.6130 0.9447 0.3322 0.078 Uiso calc R 1 . .
C C11 -0.5727(3) 0.9095(2) 0.1653(3) 0.0652(7) Uani d . 1 . .
H H11 -0.6747 0.9736 0.1333 0.078 Uiso calc R 1 . .
C C12 -0.4587(4) 0.8324(2) 0.0943(3) 0.0635(7) Uani d . 1 . .
H H12 -0.4828 0.8445 0.0135 0.076 Uiso calc R 1 . .
C C13 -0.3075(3) 0.7363(2) 0.1414(2) 0.0482(5) Uani d . 1 . .
H H13 -0.2314 0.6840 0.0919 0.058 Uiso calc R 1 . .
C C14 0.0070(3) 0.27925(17) 0.24575(18) 0.0370(4) Uani d . 1 . .
C C15 -0.0316(3) 0.2835(2) 0.1270(2) 0.0499(5) Uani d . 1 . .
H H15 -0.0186 0.3566 0.0750 0.060 Uiso calc R 1 . .
C C16 -0.0896(4) 0.1794(3) 0.0848(3) 0.0680(8) Uani d . 1 . .
H H16 -0.1138 0.1828 0.0046 0.082 Uiso calc R 1 . .
C C17 -0.1115(4) 0.0715(3) 0.1608(3) 0.0749(9) Uani d . 1 . .
H H17 -0.1501 0.0017 0.1325 0.090 Uiso calc R 1 . .
C C18 -0.0763(4) 0.0676(2) 0.2778(3) 0.0692(8) Uani d . 1 . .
H H18 -0.0918 -0.0053 0.3296 0.083 Uiso calc R 1 . .
C C19 -0.0175(3) 0.17043(19) 0.3214(2) 0.0510(5) Uani d . 1 . .
H H19 0.0055 0.1662 0.4018 0.061 Uiso calc R 1 . .
C C20 0.3380(3) 0.4639(2) 0.14928(18) 0.0493(5) Uani d . 1 . .
H H20A 0.2536 0.5458 0.1310 0.074 Uiso calc R 1 . .
H H20B 0.3127 0.4082 0.0943 0.074 Uiso calc R 1 . .
H H20C 0.4768 0.4746 0.1437 0.074 Uiso calc R 1 . .
C C21 0.4225(3) 0.2742(2) 0.3012(2) 0.0470(5) Uani d . 1 . .
H H21A 0.5614 0.2841 0.3029 0.071 Uiso calc R 1 . .
H H21B 0.4042 0.2230 0.2407 0.071 Uiso calc R 1 . .
H H21C 0.3845 0.2328 0.3764 0.071 Uiso calc R 1 . .

loop_
_atom_site_aniso_label
_atom_site_aniso_U_11
_atom_site_aniso_U_22
_atom_site_aniso_U_33
_atom_site_aniso_U_12
_atom_site_aniso_U_13
_atom_site_aniso_U_23
O1 0.0448(8) 0.0471(8) 0.0484(8) -0.0047(6) -0.0165(6) -0.0155(6)
N1 0.0325(8) 0.0402(8) 0.0414(9) -0.0027(6) -0.0140(7) -0.0102(6)
C2 0.0321(9) 0.0366(9) 0.0381(9) -0.0098(7) -0.0081(7) -0.0045(7)
C3 0.0395(10) 0.0304(8) 0.0481(11) -0.0066(7) -0.0146(8) -0.0044(7)
C4 0.0335(9) 0.0301(8) 0.0354(9) -0.0036(6) -0.0043(7) -0.0032(6)
N5 0.0279(7) 0.0329(7) 0.0481(9) -0.0036(6) -0.0112(6) -0.0098(6)
C6 0.0273(8) 0.0301(8) 0.0368(9) -0.0034(6) -0.0037(6) -0.0060(6)
C7 0.0279(8) 0.0397(9) 0.0376(9) -0.0056(7) -0.0060(7) -0.0113(7)
C8 0.0292(8) 0.0309(8) 0.0446(10) -0.0061(6) -0.0036(7) -0.0022(7)
C9 0.0463(12) 0.0448(11) 0.0570(13) -0.0004(9) 0.0059(10) -0.0072(9)
C10 0.0439(12) 0.0467(12) 0.099(2) 0.0065(10) 0.0125(13) -0.0097(13)
C11 0.0375(12) 0.0496(12) 0.100(2) 0.0004(9) -0.0148(12) 0.0137(13)
C12 0.0550(14) 0.0604(14) 0.0699(16) -0.0067(11) -0.0253(12) 0.0121(12)
C13 0.0457(11) 0.0468(11) 0.0497(12) -0.0016(9) -0.0111(9) -0.0032(9)
C14 0.0239(8) 0.0342(8) 0.0545(11) -0.0040(6) -0.0018(7) -0.0125(8)
C15 0.0437(11) 0.0544(12) 0.0573(13) -0.0126(9) -0.0076(10) -0.0202(10)
C16 0.0493(13) 0.0785(18) 0.0888(19) -0.0147(12) -0.0088(13) -0.0494(16)
C17 0.0434(13) 0.0535(14) 0.141(3) -0.0130(10) -0.0009(15) -0.0523(17)
C18 0.0470(13) 0.0324(10) 0.129(3) -0.0067(9) -0.0004(15) -0.0145(13)
C19 0.0399(11) 0.0357(10) 0.0763(16) -0.0042(8) -0.0006(10) -0.0068(9)
C20 0.0415(11) 0.0707(14) 0.0408(11) -0.0208(10) 0.0030(8) -0.0116(10)
C21 0.0320(10) 0.0484(11) 0.0615(13) 0.0035(8) -0.0095(9) -0.0205(9)

loop_
_atom_type_symbol
_atom_type_description
_atom_type_scat_dispersion_real
_atom_type_scat_dispersion_imag
_atom_type_scat_source
C C 0.0033 0.0016 'International Tables Vol C Tables 4.2.6.8 and 6.1.1.4'
H H 0.0000 0.0000 'International Tables Vol C Tables 4.2.6.8 and 6.1.1.4'
N N 0.0061 0.0033 'International Tables Vol C Tables 4.2.6.8 and 6.1.1.4'
O O 0.0106 0.0060 'International Tables Vol C Tables 4.2.6.8 and 6.1.1.4'

loop_
_geom_angle_atom_site_label_1
_geom_angle_atom_site_label_2
_geom_angle_atom_site_label_3
_geom_angle_site_symmetry_1
_geom_angle_site_symmetry_3
_geom_angle
_geom_angle_publ_flag
C2 N1 C7 . . 129.23(15) ?
C2 N1 H1 . . 113.2(15) ?
C7 N1 H1 . . 117.0(15) ?
O1 C2 N1 . . 121.10(16) ?
O1 C2 C3 . . 118.95(16) ?
N1 C2 C3 . . 119.94(16) ?
C2 C3 C4 . . 115.13(15) ?
C2 C3 H3A . . 108.5 ?
C4 C3 H3A . . 108.5 ?
C2 C3 H3B . . 108.5 ?
C4 C3 H3B . . 108.5 ?
H3A C3 H3B . . 107.5 ?
N5 C4 C8 . . 109.15(14) ?
N5 C4 C3 . . 111.58(15) ?
C8 C4 C3 . . 109.06(14) ?
N5 C4 H4 . . 109.0 ?
C8 C4 H4 . . 109.0 ?
C3 C4 H4 . . 109.0 ?
C4 N5 C6 . . 116.12(14) ?
C4 N5 H5 . . 108.4(13) ?
C6 N5 H5 . . 106.6(13) ?
N5 C6 C14 . . 107.83(13) ?
N5 C6 C7 . . 112.49(14) ?
C14 C6 C7 . . 113.70(14) ?
N5 C6 H6 . . 107.5 ?
C14 C6 H6 . . 107.5 ?
C7 C6 H6 . . 107.5 ?
N1 C7 C21 . . 104.82(14) ?
N1 C7 C20 . . 111.22(16) ?
C21 C7 C20 . . 108.80(17) ?
N1 C7 C6 . . 108.63(14) ?
C21 C7 C6 . . 109.66(15) ?
C20 C7 C6 . . 113.36(15) ?
C13 C8 C9 . . 117.95(18) ?
C13 C8 C4 . . 121.90(17) ?
C9 C8 C4 . . 120.15(18) ?
C8 C9 C10 . . 120.9(2) ?
C8 C9 H9 . . 119.5 ?
C10 C9 H9 . . 119.5 ?
C11 C10 C9 . . 120.3(2) ?
C11 C10 H10 . . 119.8 ?
C9 C10 H10 . . 119.8 ?
C10 C11 C12 . . 119.5(2) ?
C10 C11 H11 . . 120.2 ?
C12 C11 H11 . . 120.2 ?
C11 C12 C13 . . 120.6(2) ?
C11 C12 H12 . . 119.7 ?
C13 C12 H12 . . 119.7 ?
C8 C13 C12 . . 120.7(2) ?
C8 C13 H13 . . 119.7 ?
C12 C13 H13 . . 119.7 ?
C19 C14 C15 . . 118.53(19) ?
C19 C14 C6 . . 119.65(19) ?
C15 C14 C6 . . 121.76(18) ?
C14 C15 C16 . . 120.5(2) ?
C14 C15 H15 . . 119.8 ?
C16 C15 H15 . . 119.8 ?
C17 C16 C15 . . 120.3(3) ?
C17 C16 H16 . . 119.8 ?
C15 C16 H16 . . 119.8 ?
C18 C17 C16 . . 119.4(2) ?
C18 C17 H17 . . 120.3 ?
C16 C17 H17 . . 120.3 ?
C17 C18 C19 . . 121.1(3) ?
C17 C18 H18 . . 119.5 ?
C19 C18 H18 . . 119.5 ?
C14 C19 C18 . . 120.2(2) ?
C14 C19 H19 . . 119.9 ?
C18 C19 H19 . . 119.9 ?
C7 C20 H20A . . 109.5 ?
C7 C20 H20B . . 109.5 ?
H20A C20 H20B . . 109.5 ?
C7 C20 H20C . . 109.5 ?
H20A C20 H20C . . 109.5 ?
H20B C20 H20C . . 109.5 ?
C7 C21 H21A . . 109.5 ?
C7 C21 H21B . . 109.5 ?
H21A C21 H21B . . 109.5 ?
C7 C21 H21C . . 109.5 ?
H21A C21 H21C . . 109.5 ?
H21B C21 H21C . . 109.5 ?

loop_
_geom_bond_atom_site_label_1
_geom_bond_atom_site_label_2
_geom_bond_site_symmetry_2
_geom_bond_distance
_geom_bond_publ_flag
O1 C2 . 1.233(2) ?
N1 C2 . 1.337(2) ?
N1 C7 . 1.481(2) ?
N1 H1 . 0.90(3) ?
C2 C3 . 1.513(2) ?
C3 C4 . 1.528(2) ?
C3 H3A . 0.9700 ?
C3 H3B . 0.9700 ?
C4 N5 . 1.463(2) ?
C4 C8 . 1.519(2) ?
C4 H4 . 0.9800 ?
N5 C6 . 1.463(2) ?
N5 H5 . 0.89(2) ?
C6 C14 . 1.515(2) ?
C6 C7 . 1.561(2) ?
C6 H6 . 0.9800 ?
C7 C21 . 1.523(3) ?
C7 C20 . 1.529(3) ?
C8 C13 . 1.377(3) ?
C8 C9 . 1.378(3) ?
C9 C10 . 1.384(3) ?
C9 H9 . 0.9300 ?
C10 C11 . 1.360(4) ?
C10 H10 . 0.9300 ?
C11 C12 . 1.362(4) ?
C11 H11 . 0.9300 ?
C12 C13 . 1.383(3) ?
C12 H12 . 0.9300 ?
C13 H13 . 0.9300 ?
C14 C19 . 1.381(3) ?
C14 C15 . 1.382(3) ?
C15 C16 . 1.388(3) ?
C15 H15 . 0.9300 ?
C16 C17 . 1.372(4) ?
C16 H16 . 0.9300 ?
C17 C18 . 1.358(4) ?
C17 H17 . 0.9300 ?
C18 C19 . 1.385(3) ?
C18 H18 . 0.9300 ?
C19 H19 . 0.9300 ?
C20 H20A . 0.9600 ?
C20 H20B . 0.9600 ?
C20 H20C . 0.9600 ?
C21 H21A . 0.9600 ?
C21 H21B . 0.9600 ?
C21 H21C . 0.9600 ?

loop_
_geom_hbond_atom_site_label_D
_geom_hbond_atom_site_label_H
_geom_hbond_atom_site_label_A
_geom_hbond_site_symmetry_A
_geom_hbond_distance_DH
_geom_hbond_distance_HA
_geom_hbond_distance_DA
_geom_hbond_angle_DHA
N1 H1 O1 2_666 0.90(3) 2.02(3) 2.928(2) 177(2)

loop_
_geom_torsion_atom_site_label_1
_geom_torsion_atom_site_label_2
_geom_torsion_atom_site_label_3
_geom_torsion_atom_site_label_4
_geom_torsion_site_symmetry_1
_geom_torsion_site_symmetry_2
_geom_torsion_site_symmetry_3
_geom_torsion_site_symmetry_4
_geom_torsion
_geom_torsion_publ_flag
C7 N1 C2 O1 . . . . 168.29(18) ?
C7 N1 C2 C3 . . . . -12.5(3) ?
O1 C2 C3 C4 . . . . -114.2(2) ?
N1 C2 C3 C4 . . . . 66.6(2) ?
C2 C3 C4 N5 . . . . -73.1(2) ?
C2 C3 C4 C8 . . . . 166.24(16) ?
C8 C4 N5 C6 . . . . -171.21(15) ?
C3 C4 N5 C6 . . . . 68.2(2) ?
C4 N5 C6 C14 . . . . 155.20(16) ?
C4 N5 C6 C7 . . . . -78.64(19) ?
C2 N1 C7 C21 . . . . -166.7(2) ?
C2 N1 C7 C20 . . . . 75.9(2) ?
C2 N1 C7 C6 . . . . -49.5(3) ?
N5 C6 C7 N1 . . . . 79.63(18) ?
C14 C6 C7 N1 . . . . -157.44(15) ?
N5 C6 C7 C21 . . . . -166.35(15) ?
C14 C6 C7 C21 . . . . -43.4(2) ?
N5 C6 C7 C20 . . . . -44.5(2) ?
C14 C6 C7 C20 . . . . 78.4(2) ?
N5 C4 C8 C13 . . . . -30.7(2) ?
C3 C4 C8 C13 . . . . 91.4(2) ?
N5 C4 C8 C9 . . . . 150.53(18) ?
C3 C4 C8 C9 . . . . -87.3(2) ?
C13 C8 C9 C10 . . . . -0.6(3) ?
C4 C8 C9 C10 . . . . 178.2(2) ?
C8 C9 C10 C11 . . . . 0.6(4) ?
C9 C10 C11 C12 . . . . -0.5(4) ?
C10 C11 C12 C13 . . . . 0.4(4) ?
C9 C8 C13 C12 . . . . 0.5(3) ?
C4 C8 C13 C12 . . . . -178.3(2) ?
C11 C12 C13 C8 . . . . -0.4(4) ?
N5 C6 C14 C19 . . . . -131.39(18) ?
C7 C6 C14 C19 . . . . 103.2(2) ?
N5 C6 C14 C15 . . . . 45.6(2) ?
C7 C6 C14 C15 . . . . -79.8(2) ?
C19 C14 C15 C16 . . . . -1.3(3) ?
C6 C14 C15 C16 . . . . -178.35(19) ?
C14 C15 C16 C17 . . . . 0.7(4) ?
C15 C16 C17 C18 . . . . 0.1(4) ?
C16 C17 C18 C19 . . . . -0.4(4) ?
C15 C14 C19 C18 . . . . 1.1(3) ?
C6 C14 C19 C18 . . . . 178.18(18) ?
C17 C18 C19 C14 . . . . -0.2(3) ?
